data_4343665
loop_
_publ_author_name
'Hope, H.'
'Sequeira, M.R.'

_publ_section_title
;
 Angeli's salt. Crystal structure of sodium trioxodinitrate (II)
 monohydrate, Na2 N2 O3 H2 O
;
_journal_name_full 'Inorganic Chemistry'
_journal_page_first 286
_journal_page_last 288
_journal_volume 12
_journal_year 1973
_chemical_formula_sum 'H2 N2 Na2 O4'
_chemical_name_systematic 'Na2 N2 O3 H2 O'
_space_group_IT_number 57
_symmetry_space_group_name_Hall '-P 2c 2b'
_symmetry_space_group_name_H-M 'P b c m'
_cell_angle_alpha 90
_cell_angle_beta 90
_cell_angle_gamma 90
_cell_formula_units_Z 4
_cell_length_a 6.359
_cell_length_b 9.765
_cell_length_c 6.667
_cell_volume 413.992
_citation_journal_id_ASTM INOCAJ
_cod_data_source_file Hope_INOCAJ_1973_621.cif
_cod_data_source_block H2N2Na2O4
_cod_original_cell_volume 413.9916
_cod_database_code 4343665

loop_
_symmetry_equiv_pos_as_xyz
x,y,z
-x,-y,z+1/2
x,-y+1/2,-z
-x,y+1/2,-z+1/2
-x,-y,-z
x,y,-z-1/2
-x,y-1/2,z
x,-y-1/2,z-1/2

loop_
_atom_site_label
_atom_site_type_symbol
_atom_site_fract_x
_atom_site_fract_y
_atom_site_fract_z
_atom_site_occupancy
_atom_site_U_iso_or_equiv
Na1 Na+1 0 0 0 1 0.0
N2 N+2 0.3903 0.5274 0.25 1 0.0
O1 O-2 0.7356 0.5621 0.25 1 0.0
O3 O-2 0.2386 0.4312 0.25 1 0.0
N1 N+2 0.5735 0.4773 0.25 1 0.0
O2 O-2 0.6082 0.3451 0.25 1 0.0
H1 H+1 0.8627 0.2718 0.1015 1 0.0
O4 O-2 0.9267 0.25 0 1 0.0
Na2 Na+1 0.3382 0.25 0 1 0.0
